data_4108119
loop_
_publ_author_name
'Wenyuan Wang'
'Shenglai Yao'
'Christoph van W\"ullen'
'Matthias Driess'

_publ_contact_author_address
;Technische Universitaet Berlin
Institute of Chemistry: Metalorganics and Inorganic Materials 
Sekretariat C2  Strasse des 17. Juni 135
10623 Berlin Germany
;
_publ_contact_author_email matthias.driess@tu-berlin.de
_publ_contact_author_fax +49(0)30-314-29732
_publ_contact_author_name 'Matthias Driess'
_publ_contact_author_phone +49(0)30-314-29731
_publ_section_title
;
 A Cyclopentadienide Analogue Containing Divalent Germanium and a Heavy
 Cyclobutadiene-like Dianion with an Unusual Ge4 Core
;
_journal_name_full 'Journal of the American Chemical Society'
_journal_page_first 9640
_journal_page_last 9641
_journal_paper_doi 10.1021/ja802502b
_journal_volume 130
_journal_year 2008
_chemical_formula_sum 'C66 H100 Ge4 K2 N4 O2'
_chemical_formula_weight 1350.06
_chemical_name_systematic
; 
 ? 
;
_space_group_IT_number 14
_symmetry_cell_setting monoclinic
_symmetry_space_group_name_Hall '-P 2yn'
_symmetry_space_group_name_H-M 'P 1 21/n 1'
_atom_sites_solution_hydrogens geom
_atom_sites_solution_primary direct
_atom_sites_solution_secondary difmap
_audit_creation_method
;
CrysAlis RED, Oxford Diffraction Ltd.,
Version 1.171.29.10 (release 13-04-2006 CrysAlis171 .NET)
(compiled Apr 13 2006,12:24:59)
;
_cell_angle_alpha 90.00
_cell_angle_beta 96.311(14)
_cell_angle_gamma 90.00
_cell_formula_units_Z 2
_cell_length_a 12.370(3)
_cell_length_b 14.8433(14)
_cell_length_c 18.8725(19)
_cell_measurement_reflns_used 5910
_cell_measurement_temperature 150(2)
_cell_measurement_theta_max 28.7142
_cell_measurement_theta_min 2.9162
_cell_volume 3444.2(10)
_computing_cell_refinement
;
CrysAlis RED, Oxford Diffraction Ltd.,
Version 1.171.29.10 (release 13-04-2006 CrysAlis171 .NET)
(compiled Apr 13 2006,12:24:59)
;
_computing_data_collection
;
CrysAlis CCD, Oxford Diffraction Ltd.,
Version 1.171.29.10 (release 13-04-2006 CrysAlis171 .NET)
(compiled Apr 13 2006,12:24:59)
;
_computing_data_reduction
;
CrysAlis RED, Oxford Diffraction Ltd.,
Version 1.171.29.10 (release 13-04-2006 CrysAlis171 .NET)
(compiled Apr 13 2006,12:24:59)
;
_computing_publication_material 'SHELXL-97 (Sheldrick, 1997)'
_computing_structure_refinement 'SHELXL-97 (Sheldrick, 1997)'
_computing_structure_solution 'SHELXS-97 (Sheldrick, 1990)'
_diffrn_ambient_temperature 150(2)
_diffrn_measured_fraction_theta_full 0.995
_diffrn_measured_fraction_theta_max 0.996
_diffrn_measurement_device_type 'Oxford Diffraction Xcalibur S Sapphire'
_diffrn_measurement_method \w
_diffrn_radiation_monochromator graphite
_diffrn_radiation_source 'Enhance (Mo) X-ray Source'
_diffrn_radiation_type MoK\a
_diffrn_radiation_wavelength 0.71073
_diffrn_reflns_av_R_equivalents 0.0487
_diffrn_reflns_av_sigmaI/netI 0.0848
_diffrn_reflns_limit_h_max 14
_diffrn_reflns_limit_h_min -14
_diffrn_reflns_limit_k_max 17
_diffrn_reflns_limit_k_min -15
_diffrn_reflns_limit_l_max 22
_diffrn_reflns_limit_l_min -14
_diffrn_reflns_number 17371
_diffrn_reflns_theta_full 25.00
_diffrn_reflns_theta_max 25.00
_diffrn_reflns_theta_min 2.92
_exptl_absorpt_coefficient_mu 1.892
_exptl_absorpt_correction_T_max 0.807
_exptl_absorpt_correction_T_min 0.584
_exptl_absorpt_correction_type analytical
_exptl_absorpt_process_details
;
CrysAlis RED, Oxford Diffraction Ltd.,
Version 1.171.29.10 (release 13-04-2006 CrysAlis171 .NET)
(compiled Apr 13 2006,12:24:59)
Analytical numeric absorption correction using a multifaceted crystal
  model based on expressions derived by R.C. Clark & J.S. Reid.
(Clark, R. C. & Reid, J. S. (1995). Acta Cryst. A51, 887-897)
;
_exptl_crystal_colour red
_exptl_crystal_density_diffrn 1.302
_exptl_crystal_description rod
_exptl_crystal_F_000 1412
_exptl_crystal_size_max 0.30
_exptl_crystal_size_mid 0.25
_exptl_crystal_size_min 0.15
_refine_diff_density_max 0.504
_refine_diff_density_min -0.460
_refine_diff_density_rms 0.068
_refine_ls_extinction_method none
_refine_ls_goodness_of_fit_ref 0.914
_refine_ls_hydrogen_treatment constr
_refine_ls_matrix_type full
_refine_ls_number_parameters 364
_refine_ls_number_reflns 6032
_refine_ls_number_restraints 2
_refine_ls_restrained_S_all 0.919
_refine_ls_R_factor_all 0.0878
_refine_ls_R_factor_gt 0.0429
_refine_ls_shift/su_max 0.000
_refine_ls_shift/su_mean 0.000
_refine_ls_structure_factor_coef Fsqd
_refine_ls_weighting_details 'calc w=1/[\s^2^(Fo^2^)+(0.0422P)^2^+0.0000P] where P=(Fo^2^+2Fc^2^)/3'
_refine_ls_weighting_scheme calc
_refine_ls_wR_factor_gt 0.0802
_refine_ls_wR_factor_ref 0.0885
_reflns_number_gt 3825
_reflns_number_total 6032
_reflns_threshold_expression >2sigma(I)
_cod_data_source_file ja802502b-file003.cif
_cod_data_source_block compound9
_cod_database_code 4108119

loop_
_symmetry_equiv_pos_as_xyz
'x, y, z'
'-x+1/2, y+1/2, -z+1/2'
'-x, -y, -z'
'x-1/2, -y-1/2, z-1/2'

loop_
_atom_site_label
_atom_site_type_symbol
_atom_site_fract_x
_atom_site_fract_y
_atom_site_fract_z
_atom_site_U_iso_or_equiv
_atom_site_adp_type
_atom_site_occupancy
_atom_site_symmetry_multiplicity
_atom_site_calc_flag
_atom_site_refinement_flags
Ge1 Ge 0.45562(4) -0.13831(3) -0.010265(19) 0.03630(14) Uani 1 1 d .
K1 K 0.63562(8) -0.14211(8) 0.13625(5) 0.0594(3) Uani 1 1 d .
O1 O 0.8042(3) -0.2539(4) 0.1025(2) 0.0945(13) Uani 1 1 d .
N1 N 0.5706(3) 0.1381(2) 0.11308(13) 0.0317(8) Uani 1 1 d .
C1 C 0.5542(3) 0.0889(3) 0.23543(17) 0.0383(11) Uani 1 1 d .
H1A H 0.5129 0.0458 0.2612 0.058 Uiso 1 1 calc R
H1B H 0.5359 0.1504 0.2487 0.058 Uiso 1 1 calc R
H1C H 0.6322 0.0787 0.2478 0.058 Uiso 1 1 calc R
Ge2 Ge 0.59905(4) -0.02100(3) -0.022141(19) 0.03482(14) Uani 1 1 d .
N2 N 0.4555(2) -0.1105(2) 0.21183(14) 0.0281(8) Uani 1 1 d .
C2 C 0.5258(3) 0.0762(2) 0.15604(17) 0.0294(10) Uani 1 1 d .
C3 C 0.4538(3) 0.0126(2) 0.12700(17) 0.0291(9) Uani 1 1 d .
C4 C 0.4004(3) -0.0530(2) 0.17081(17) 0.0256(9) Uani 1 1 d .
C5 C 0.2772(3) -0.0490(2) 0.16218(19) 0.0334(10) Uani 1 1 d .
H5A H 0.2485 -0.0948 0.1925 0.050 Uiso 1 1 calc R
H5B H 0.2498 -0.0604 0.1123 0.050 Uiso 1 1 calc R
H5C H 0.2536 0.0108 0.1762 0.050 Uiso 1 1 calc R
C6 C 0.6354(3) 0.2113(3) 0.14418(16) 0.0279(9) Uani 1 1 d .
C7 C 0.5844(3) 0.2936(3) 0.16011(17) 0.0314(10) Uani 1 1 d .
C8 C 0.6499(3) 0.3646(3) 0.18676(18) 0.0354(10) Uani 1 1 d .
H8 H 0.6174 0.4202 0.1974 0.042 Uiso 1 1 calc R
C9 C 0.7606(3) 0.3558(3) 0.19798(18) 0.0387(10) Uani 1 1 d .
H9 H 0.8037 0.4057 0.2156 0.046 Uiso 1 1 calc R
C10 C 0.8102(3) 0.2764(3) 0.18428(18) 0.0365(10) Uani 1 1 d .
H10 H 0.8870 0.2713 0.1937 0.044 Uiso 1 1 calc R
C11 C 0.7489(3) 0.2024(3) 0.15648(17) 0.0307(10) Uani 1 1 d .
C12 C 0.8059(3) 0.1168(3) 0.13761(19) 0.0417(11) Uani 1 1 d .
H12 H 0.7494 0.0690 0.1267 0.050 Uiso 1 1 calc R
C13 C 0.8876(4) 0.0831(4) 0.1988(2) 0.0813(18) Uani 1 1 d .
H13A H 0.9439 0.1289 0.2103 0.122 Uiso 1 1 calc R
H13B H 0.9212 0.0272 0.1844 0.122 Uiso 1 1 calc R
H13C H 0.8497 0.0716 0.2409 0.122 Uiso 1 1 calc R
C14 C 0.8647(4) 0.1310(3) 0.0708(2) 0.0479(11) Uani 1 1 d .
H14A H 0.8124 0.1516 0.0314 0.072 Uiso 1 1 calc R
H14B H 0.8971 0.0740 0.0576 0.072 Uiso 1 1 calc R
H14C H 0.9219 0.1764 0.0808 0.072 Uiso 1 1 calc R
C15 C 0.4629(3) 0.3062(3) 0.1468(2) 0.0436(11) Uani 1 1 d .
H15 H 0.4289 0.2459 0.1360 0.052 Uiso 1 1 calc R
C16 C 0.4141(4) 0.3457(3) 0.2115(2) 0.0599(14) Uani 1 1 d .
H16A H 0.4339 0.3076 0.2533 0.090 Uiso 1 1 calc R
H16B H 0.3347 0.3480 0.2015 0.090 Uiso 1 1 calc R
H16C H 0.4425 0.4067 0.2210 0.090 Uiso 1 1 calc R
C17 C 0.4332(4) 0.3671(4) 0.0824(2) 0.0762(17) Uani 1 1 d .
H17A H 0.4684 0.4260 0.0910 0.114 Uiso 1 1 calc R
H17B H 0.3541 0.3750 0.0751 0.114 Uiso 1 1 calc R
H17C H 0.4581 0.3395 0.0399 0.114 Uiso 1 1 calc R
C18 C 0.4017(3) -0.1745(2) 0.25319(17) 0.0267(9) Uani 1 1 d .
C19 C 0.3498(3) -0.2513(3) 0.22113(17) 0.0303(9) Uani 1 1 d .
C20 C 0.3053(4) -0.3131(3) 0.26509(19) 0.0416(11) Uani 1 1 d .
H20 H 0.2704 -0.3652 0.2442 0.050 Uiso 1 1 calc R
C21 C 0.3100(4) -0.3018(3) 0.3375(2) 0.0424(11) Uani 1 1 d .
H21 H 0.2767 -0.3443 0.3658 0.051 Uiso 1 1 calc R
C22 C 0.3635(3) -0.2279(3) 0.36862(19) 0.0381(11) Uani 1 1 d .
H22 H 0.3684 -0.2205 0.4189 0.046 Uiso 1 1 calc R
C23 C 0.4105(3) -0.1641(2) 0.32773(18) 0.0275(9) Uani 1 1 d .
C24 C 0.4686(3) -0.0829(2) 0.36396(17) 0.0294(9) Uani 1 1 d .
H24 H 0.5232 -0.0620 0.3322 0.035 Uiso 1 1 calc R
C25 C 0.5306(3) -0.1018(3) 0.43699(17) 0.0396(11) Uani 1 1 d .
H25A H 0.4787 -0.1143 0.4714 0.059 Uiso 1 1 calc R
H25B H 0.5748 -0.0492 0.4527 0.059 Uiso 1 1 calc R
H25C H 0.5780 -0.1542 0.4337 0.059 Uiso 1 1 calc R
C26 C 0.3885(3) -0.0070(3) 0.3686(2) 0.0432(11) Uani 1 1 d .
H26A H 0.3521 0.0060 0.3210 0.065 Uiso 1 1 calc R
H26B H 0.4272 0.0469 0.3878 0.065 Uiso 1 1 calc R
H26C H 0.3342 -0.0246 0.4001 0.065 Uiso 1 1 calc R
C27 C 0.3446(3) -0.2702(3) 0.14202(18) 0.0380(11) Uani 1 1 d .
H27 H 0.3793 -0.2183 0.1194 0.046 Uiso 1 1 calc R
C28 C 0.2277(4) -0.2785(3) 0.1067(2) 0.0629(15) Uani 1 1 d .
H28A H 0.1921 -0.3299 0.1271 0.094 Uiso 1 1 calc R
H28B H 0.2282 -0.2876 0.0553 0.094 Uiso 1 1 calc R
H28C H 0.1877 -0.2232 0.1151 0.094 Uiso 1 1 calc R
C29 C 0.4072(5) -0.3536(3) 0.1276(2) 0.0757(17) Uani 1 1 d .
H29A H 0.4835 -0.3458 0.1468 0.114 Uiso 1 1 calc R
H29B H 0.4026 -0.3639 0.0761 0.114 Uiso 1 1 calc R
H29C H 0.3763 -0.4054 0.1506 0.114 Uiso 1 1 calc R
C30 C 0.7053(6) -0.3878(6) 0.1026(3) 0.140(3) Uani 1 1 d D
H30A H 0.7029 -0.3809 0.1541 0.211 Uiso 1 1 calc R
H30B H 0.7040 -0.4520 0.0903 0.211 Uiso 1 1 calc R
H30C H 0.6422 -0.3578 0.0770 0.211 Uiso 1 1 calc R
C31 C 0.8022(5) -0.3482(6) 0.0832(3) 0.103(2) Uani 1 1 d D
H31A H 0.8050 -0.3546 0.0312 0.123 Uiso 1 1 calc R
H31B H 0.8663 -0.3791 0.1081 0.123 Uiso 1 1 calc R
C32 C 0.9079(7) -0.2200(7) 0.0931(5) 0.159(4) Uani 1 1 d D
H32A H 0.9586 -0.2389 0.1347 0.191 Uiso 1 1 calc R
H32B H 0.9321 -0.2495 0.0505 0.191 Uiso 1 1 calc R
C33 C 0.9182(8) -0.1307(5) 0.0854(5) 0.179(4) Uani 1 1 d D
H33A H 0.8685 -0.1103 0.0446 0.268 Uiso 1 1 calc R
H33B H 0.9932 -0.1164 0.0774 0.268 Uiso 1 1 calc R
H33C H 0.9004 -0.1002 0.1287 0.268 Uiso 1 1 calc R

loop_
_atom_site_aniso_label
_atom_site_aniso_U_11
_atom_site_aniso_U_22
_atom_site_aniso_U_33
_atom_site_aniso_U_23
_atom_site_aniso_U_13
_atom_site_aniso_U_12
Ge1 0.0536(3) 0.0352(3) 0.0204(2) -0.00190(18) 0.00528(18) -0.0224(2)
K1 0.0477(7) 0.0944(9) 0.0367(5) 0.0061(5) 0.0072(5) 0.0041(6)
O1 0.064(3) 0.127(4) 0.092(3) -0.019(3) 0.008(2) -0.004(3)
N1 0.049(2) 0.0263(19) 0.0197(16) -0.0032(13) 0.0052(14) -0.0191(18)
C1 0.062(3) 0.030(2) 0.023(2) 0.0003(17) 0.0030(19) -0.021(2)
Ge2 0.0449(3) 0.0383(3) 0.0212(2) -0.00270(18) 0.00405(18) -0.0207(2)
N2 0.033(2) 0.030(2) 0.0201(16) 0.0012(13) 0.0013(14) -0.0098(16)
C2 0.040(3) 0.030(2) 0.0187(19) 0.0001(16) 0.0054(17) -0.011(2)
C3 0.042(2) 0.025(2) 0.0208(19) -0.0029(16) 0.0068(17) -0.011(2)
C4 0.034(2) 0.026(2) 0.0176(19) -0.0091(16) 0.0063(16) -0.0100(19)
C5 0.042(3) 0.022(2) 0.037(2) 0.0066(16) 0.0118(19) 0.003(2)
C6 0.037(3) 0.032(3) 0.0152(18) -0.0032(16) 0.0051(17) -0.015(2)
C7 0.037(3) 0.035(3) 0.023(2) -0.0050(17) 0.0079(17) -0.013(2)
C8 0.044(3) 0.024(2) 0.040(2) -0.0088(18) 0.0141(19) -0.007(2)
C9 0.043(3) 0.037(3) 0.037(2) -0.0133(19) 0.0073(19) -0.018(2)
C10 0.029(2) 0.047(3) 0.033(2) -0.0036(19) 0.0012(18) -0.010(2)
C11 0.040(3) 0.028(2) 0.025(2) 0.0009(16) 0.0039(18) -0.002(2)
C12 0.050(3) 0.035(3) 0.040(2) 0.0022(19) 0.003(2) 0.000(2)
C13 0.116(5) 0.073(4) 0.054(3) 0.014(3) 0.006(3) 0.051(4)
C14 0.053(3) 0.043(3) 0.050(3) -0.003(2) 0.010(2) 0.002(3)
C15 0.031(3) 0.059(3) 0.042(2) -0.012(2) 0.005(2) -0.003(2)
C16 0.046(3) 0.084(4) 0.052(3) -0.014(2) 0.018(2) 0.001(3)
C17 0.059(4) 0.118(5) 0.053(3) 0.000(3) 0.009(3) 0.030(3)
C18 0.025(2) 0.029(2) 0.026(2) 0.0071(16) 0.0031(16) 0.0016(19)
C19 0.039(2) 0.025(2) 0.027(2) 0.0026(17) 0.0030(17) -0.002(2)
C20 0.061(3) 0.025(2) 0.037(2) 0.0031(18) 0.002(2) -0.012(2)
C21 0.062(3) 0.030(3) 0.036(2) 0.0100(19) 0.011(2) -0.012(2)
C22 0.055(3) 0.034(3) 0.026(2) 0.0029(18) 0.0094(19) -0.005(2)
C23 0.031(2) 0.023(2) 0.028(2) -0.0004(16) 0.0052(17) 0.0003(19)
C24 0.037(3) 0.027(2) 0.025(2) 0.0022(16) 0.0062(17) -0.002(2)
C25 0.048(3) 0.043(3) 0.027(2) -0.0026(18) 0.0007(19) -0.001(2)
C26 0.050(3) 0.037(3) 0.042(2) -0.0031(19) 0.004(2) 0.000(2)
C27 0.057(3) 0.026(3) 0.031(2) -0.0001(17) 0.008(2) -0.011(2)
C28 0.085(4) 0.056(3) 0.044(3) 0.002(2) -0.008(3) -0.029(3)
C29 0.123(5) 0.065(4) 0.041(3) -0.006(2) 0.018(3) 0.022(4)
C30 0.117(7) 0.217(9) 0.088(5) 0.062(5) 0.013(4) 0.007(6)
C31 0.083(5) 0.174(8) 0.052(4) -0.003(4) 0.010(3) 0.031(5)
C32 0.089(7) 0.177(10) 0.202(9) -0.044(8) -0.027(6) 0.004(7)
C33 0.190(10) 0.061(5) 0.282(12) 0.021(6) 0.008(8) 0.011(7)

loop_
_atom_type_symbol
_atom_type_description
_atom_type_scat_dispersion_real
_atom_type_scat_dispersion_imag
_atom_type_scat_source
C C 0.0033 0.0016 'International Tables Vol C Tables 4.2.6.8 and 6.1.1.4'
H H 0.0000 0.0000 'International Tables Vol C Tables 4.2.6.8 and 6.1.1.4'
N N 0.0061 0.0033 'International Tables Vol C Tables 4.2.6.8 and 6.1.1.4'
O O 0.0106 0.0060 'International Tables Vol C Tables 4.2.6.8 and 6.1.1.4'
K K 0.2009 0.2494 'International Tables Vol C Tables 4.2.6.8 and 6.1.1.4'
Ge Ge 0.1547 1.8001 'International Tables Vol C Tables 4.2.6.8 and 6.1.1.4'

loop_
_geom_angle_atom_site_label_1
_geom_angle_atom_site_label_2
_geom_angle_atom_site_label_3
_geom_angle
_geom_angle_site_symmetry_1
_geom_angle_site_symmetry_3
N1 Ge1 Ge2 87.16(9) 3_655 .
N1 Ge1 Ge2 102.61(9) 3_655 3_655
Ge2 Ge1 Ge2 65.69(2) . 3_655
N1 Ge1 K1 148.30(10) 3_655 .
Ge2 Ge1 K1 71.04(3) . .
Ge2 Ge1 K1 89.37(3) 3_655 .
O1 K1 N2 150.17(12) . .
O1 K1 C3 161.84(11) . .
N2 K1 C3 47.01(9) . .
O1 K1 C9 89.27(11) . 2_645
N2 K1 C9 76.39(10) . 2_645
C3 K1 C9 105.12(9) . 2_645
O1 K1 C4 166.55(13) . .
N2 K1 C4 22.43(8) . .
C3 K1 C4 26.08(8) . .
C9 K1 C4 94.42(9) 2_645 .
O1 K1 Ge1 105.52(9) . .
N2 K1 Ge1 85.63(6) . .
C3 K1 Ge1 62.87(6) . .
C9 K1 Ge1 161.83(8) 2_645 .
C4 K1 Ge1 68.81(6) . .
O1 K1 Ge2 98.15(9) . .
N2 K1 Ge2 108.28(7) . .
C3 K1 Ge2 63.74(6) . .
C9 K1 Ge2 146.52(9) 2_645 .
C4 K1 Ge2 85.87(7) . .
Ge1 K1 Ge2 43.100(17) . .
C32 O1 C31 107.7(6) . .
C32 O1 K1 122.1(5) . .
C31 O1 K1 129.8(4) . .
C2 N1 C6 120.3(3) . .
C2 N1 Ge1 123.9(2) . 3_655
C6 N1 Ge1 115.6(2) . 3_655
C3 Ge2 Ge1 88.60(10) 3_655 .
C3 Ge2 Ge1 96.34(11) 3_655 3_655
Ge1 Ge2 Ge1 114.31(2) . 3_655
C3 Ge2 Ge2 94.60(11) 3_655 3_655
Ge1 Ge2 Ge2 57.87(2) . 3_655
Ge1 Ge2 Ge2 56.44(2) 3_655 3_655
C3 Ge2 K1 150.83(11) 3_655 .
Ge1 Ge2 K1 65.86(2) . .
Ge1 Ge2 K1 106.67(2) 3_655 .
Ge2 Ge2 K1 83.84(3) 3_655 .
C4 N2 C18 121.1(3) . .
C4 N2 K1 101.6(2) . .
C18 N2 K1 127.1(2) . .
C3 C2 N1 120.5(3) . .
C3 C2 C1 123.5(3) . .
N1 C2 C1 115.8(3) . .
C2 C3 C4 122.7(3) . .
C2 C3 Ge2 118.4(3) . 3_655
C4 C3 Ge2 118.2(2) . 3_655
C2 C3 K1 92.9(2) . .
C4 C3 K1 81.5(2) . .
Ge2 C3 K1 104.38(13) 3_655 .
N2 C4 C3 122.0(3) . .
N2 C4 C5 123.2(3) . .
C3 C4 C5 114.8(3) . .
N2 C4 K1 55.94(19) . .
C3 C4 K1 72.5(2) . .
C5 C4 K1 152.3(2) . .
C11 C6 C7 120.4(3) . .
C11 C6 N1 119.9(4) . .
C7 C6 N1 119.7(3) . .
C8 C7 C6 118.2(4) . .
C8 C7 C15 119.7(4) . .
C6 C7 C15 122.0(4) . .
C9 C8 C7 121.1(4) . .
C10 C9 C8 121.1(4) . .
C10 C9 K1 92.9(2) . 2_655
C8 C9 K1 115.5(2) . 2_655
C9 C10 C11 120.6(4) . .
C10 C11 C6 118.5(4) . .
C10 C11 C12 119.8(4) . .
C6 C11 C12 121.6(4) . .
C11 C12 C13 112.6(3) . .
C11 C12 C14 110.6(3) . .
C13 C12 C14 109.3(4) . .
C7 C15 C17 110.8(3) . .
C7 C15 C16 112.8(3) . .
C17 C15 C16 109.0(4) . .
C19 C18 C23 119.9(3) . .
C19 C18 N2 121.1(3) . .
C23 C18 N2 118.8(3) . .
C20 C19 C18 117.9(3) . .
C20 C19 C27 119.3(3) . .
C18 C19 C27 122.7(3) . .
C21 C20 C19 122.5(4) . .
C20 C21 C22 119.2(4) . .
C21 C22 C23 121.0(3) . .
C22 C23 C18 119.4(3) . .
C22 C23 C24 119.6(3) . .
C18 C23 C24 121.0(3) . .
C26 C24 C23 109.6(3) . .
C26 C24 C25 110.7(3) . .
C23 C24 C25 115.0(3) . .
C29 C27 C19 111.3(3) . .
C29 C27 C28 109.8(4) . .
C19 C27 C28 112.4(3) . .
C30 C31 O1 109.1(6) . .
C33 C32 O1 117.7(9) . .

loop_
_geom_bond_atom_site_label_1
_geom_bond_atom_site_label_2
_geom_bond_distance
_geom_bond_site_symmetry_2
Ge1 N1 1.932(3) 3_655
Ge1 Ge2 2.5119(7) .
Ge1 Ge2 2.5527(7) 3_655
Ge1 K1 3.3547(12) .
K1 O1 2.794(4) .
K1 N2 2.814(3) .
K1 C3 3.208(4) .
K1 C9 3.249(4) 2_645
K1 C4 3.327(4) .
K1 Ge2 3.4768(11) .
O1 C32 1.405(9) .
O1 C31 1.446(8) .
N1 C2 1.381(4) .
N1 C6 1.436(4) .
N1 Ge1 1.932(3) 3_655
C1 C2 1.512(4) .
Ge2 C3 2.019(3) 3_655
Ge2 Ge1 2.5527(7) 3_655
Ge2 Ge2 2.7469(11) 3_655
N2 C4 1.296(4) .
N2 C18 1.439(4) .
C2 C3 1.369(5) .
C3 C4 1.479(5) .
C3 Ge2 2.019(3) 3_655
C4 C5 1.515(5) .
C6 C11 1.404(5) .
C6 C7 1.421(5) .
C7 C8 1.388(5) .
C7 C15 1.509(5) .
C8 C9 1.369(5) .
C9 C10 1.367(5) .
C9 K1 3.248(4) 2_655
C10 C11 1.402(5) .
C11 C12 1.515(5) .
C12 C13 1.533(5) .
C12 C14 1.538(5) .
C15 C17 1.527(6) .
C15 C16 1.536(5) .
C18 C19 1.409(5) .
C18 C23 1.407(5) .
C19 C20 1.391(5) .
C19 C27 1.513(5) .
C20 C21 1.371(5) .
C21 C22 1.377(5) .
C22 C23 1.388(5) .
C23 C24 1.525(5) .
C24 C26 1.511(5) .
C24 C25 1.528(5) .
C27 C29 1.501(6) .
C27 C28 1.529(6) .
C30 C31 1.418(8) .
C32 C33 1.341(9) .
